data_7016286
loop_
_publ_author_name
'Wanniarachchi, Sarath'
'Liddle, Brendan J.'
'Toussaint, John'
'Lindeman, Sergey V.'
'Bennett, Brian'
'Gardinier, James R.'

_publ_section_title
;
 Using sterics to promote reactivity in fac-Re(CO)(3) complexes of some
 'non-innocent' NNN-pincer ligands.
;
_journal_issue 35
_journal_name_full 'Dalton transactions (Cambridge, England : 2003)'
_journal_page_first 8776
_journal_page_last 8787
_journal_paper_doi 10.1039/c1dt10030k
_journal_volume 40
_journal_year 2011
_chemical_formula_sum 'C28 H29 Br N5 O4 Re'
_chemical_formula_weight 765.67
_chemical_name_systematic
;
?
;
_space_group_IT_number 2
_symmetry_cell_setting triclinic
_symmetry_space_group_name_Hall '-P 1'
_symmetry_space_group_name_H-M 'P -1'
_atom_sites_solution_hydrogens difmap
_atom_sites_solution_primary direct
_atom_sites_solution_secondary difmap
_audit_creation_method SHELXL-97
_cell_angle_alpha 84.7710(10)
_cell_angle_beta 85.0860(10)
_cell_angle_gamma 60.9190(10)
_cell_formula_units_Z 2
_cell_length_a 10.8094(2)
_cell_length_b 10.9596(2)
_cell_length_c 13.4496(2)
_cell_measurement_reflns_used 5019
_cell_measurement_temperature 100(2)
_cell_measurement_theta_max 67
_cell_measurement_theta_min 3
_cell_volume 1385.10(4)
_computing_cell_refinement 'SAINT v7.23A (Bruker, 2005)'
_computing_data_collection 'APEX2 v2.1-4 (Bruker, 2007)'
_computing_data_reduction 'SADABS-2004/1 (Bruker, 2005)'
_computing_molecular_graphics 'XP v5.1 (Bruker, 1998)'
_computing_publication_material 'XCIF v6.12 (Bruker, 2001)'
_computing_structure_refinement 'SHELXL-97 v.97-2 (Sheldrick, 1993-1997)'
_computing_structure_solution 'XS/SHELXTL v6.12 (Bruker, 2001)'
_diffrn_ambient_temperature 100(2)
_diffrn_measured_fraction_theta_full 0.994
_diffrn_measured_fraction_theta_max 0.943
_diffrn_measurement_device_type 'Bruker APEX2 CCD detector'
_diffrn_measurement_method '\w scans'
_diffrn_radiation_monochromator graphite
_diffrn_radiation_source 'fine-focus sealed tube'
_diffrn_radiation_type CuK\a
_diffrn_radiation_wavelength 1.54178
_diffrn_reflns_av_R_equivalents 0.0150
_diffrn_reflns_av_sigmaI/netI 0.0153
_diffrn_reflns_limit_h_max 12
_diffrn_reflns_limit_h_min -12
_diffrn_reflns_limit_k_max 13
_diffrn_reflns_limit_k_min -13
_diffrn_reflns_limit_l_max 16
_diffrn_reflns_limit_l_min 0
_diffrn_reflns_number 11557
_diffrn_reflns_theta_full 67.00
_diffrn_reflns_theta_max 67.89
_diffrn_reflns_theta_min 3.30
_exptl_absorpt_coefficient_mu 10.630
_exptl_absorpt_correction_T_max 0.6185
_exptl_absorpt_correction_T_min 0.1847
_exptl_absorpt_correction_type numerical
_exptl_absorpt_process_details
;
Numerical (based on real shape of the crystal) absorption
correction followed by:
SADABS. Program for empirical absorption correction of
area-detector data. University of Goetingen. Germany.
Sheldrick, G. M. 1996
;
_exptl_crystal_colour colorless
_exptl_crystal_density_diffrn 1.836
_exptl_crystal_density_method 'not measured'
_exptl_crystal_description block
_exptl_crystal_F_000 748
_exptl_crystal_size_max 0.24
_exptl_crystal_size_mid 0.13
_exptl_crystal_size_min 0.05
_refine_diff_density_max 0.613
_refine_diff_density_min -0.548
_refine_diff_density_rms 0.075
_refine_ls_extinction_coef 0.00039(4)
_refine_ls_extinction_expression Fc^*^=kFc[1+0.001xFc^2^\l^3^/sin(2\q)]^-1/4^
_refine_ls_extinction_method SHELXL
_refine_ls_goodness_of_fit_ref 1.001
_refine_ls_hydrogen_treatment mixed
_refine_ls_matrix_type full
_refine_ls_number_parameters 363
_refine_ls_number_reflns 4733
_refine_ls_number_restraints 0
_refine_ls_restrained_S_all 1.001
_refine_ls_R_factor_all 0.0173
_refine_ls_R_factor_gt 0.0172
_refine_ls_shift/su_max 0.001
_refine_ls_shift/su_mean 0.000
_refine_ls_structure_factor_coef Fsqd
_refine_ls_weighting_details 'calc w=1/[\s^2^(Fo^2^)+(0.0265P)^2^+2.2860P] where P=(Fo^2^+2Fc^2^)/3'
_refine_ls_weighting_scheme calc
_refine_ls_wR_factor_gt 0.0446
_refine_ls_wR_factor_ref 0.0447
_reflns_number_gt 4706
_reflns_number_total 4733
_reflns_threshold_expression >2sigma(I)
_cod_data_source_file c1dt10030k.txt
_cod_data_source_block gard8ja_1Me
_cod_database_code 7016286

loop_
_symmetry_equiv_pos_as_xyz
'x, y, z'
'-x, -y, -z'

loop_
_atom_site_label
_atom_site_type_symbol
_atom_site_fract_x
_atom_site_fract_y
_atom_site_fract_z
_atom_site_U_iso_or_equiv
_atom_site_adp_type
_atom_site_occupancy
_atom_site_symmetry_multiplicity
_atom_site_calc_flag
_atom_site_refinement_flags
Re1 Re 0.437082(10) 0.197549(10) 0.187118(7) 0.00981(5) Uani 1 1 d .
Br1 Br 0.24854(3) 0.22195(3) 0.332344(19) 0.01607(7) Uani 1 1 d .
O1 O 0.5194(2) -0.0976(2) 0.13046(16) 0.0248(4) Uani 1 1 d .
O2 O 0.2080(2) 0.2910(2) 0.03447(14) 0.0202(4) Uani 1 1 d .
O3 O 0.6415(2) 0.20185(19) 0.01816(14) 0.0191(4) Uani 1 1 d .
N1 N 0.5882(2) 0.1374(2) 0.30520(16) 0.0122(4) Uani 1 1 d .
N2 N 0.6488(2) 0.2179(2) 0.32398(15) 0.0122(4) Uani 1 1 d .
N3 N 0.3121(2) 0.4938(2) 0.42531(16) 0.0141(4) Uani 1 1 d .
N4 N 0.1782(2) 0.5740(2) 0.39087(16) 0.0134(4) Uani 1 1 d .
N5 N 0.3905(2) 0.4084(2) 0.23736(16) 0.0109(4) Uani 1 1 d .
H5N H 0.389(3) 0.393(3) 0.297(3) 0.016(8) Uiso 1 1 d .
C1 C 0.6339(3) 0.0326(3) 0.37670(19) 0.0147(5) Uani 1 1 d .
C2 C 0.7218(3) 0.0466(3) 0.4398(2) 0.0171(5) Uani 1 1 d .
H2A H 0.7674 -0.0135 0.4959 0.021 Uiso 1 1 calc R
C3 C 0.7289(3) 0.1641(3) 0.40483(19) 0.0163(5) Uani 1 1 d .
H3A H 0.7808 0.2013 0.4323 0.020 Uiso 1 1 calc R
C4 C 0.6415(3) 0.3301(3) 0.25737(18) 0.0118(5) Uani 1 1 d .
C5 C 0.7650(3) 0.3408(3) 0.23898(18) 0.0128(5) Uani 1 1 d .
H5A H 0.8509 0.2709 0.2666 0.015 Uiso 1 1 calc R
C6 C 0.7634(3) 0.4532(3) 0.18040(18) 0.0134(5) Uani 1 1 d .
C7 C 0.6354(3) 0.5514(3) 0.13897(18) 0.0136(5) Uani 1 1 d .
H7A H 0.6320 0.6288 0.0987 0.016 Uiso 1 1 calc R
C8 C 0.5134(3) 0.5389(3) 0.15516(18) 0.0128(5) Uani 1 1 d .
H8A H 0.4287 0.6062 0.1247 0.015 Uiso 1 1 calc R
C9 C 0.5142(3) 0.4284(3) 0.21563(18) 0.0115(5) Uani 1 1 d .
C10 C 0.8946(3) 0.4693(3) 0.1631(2) 0.0178(5) Uani 1 1 d .
H10A H 0.8776 0.5560 0.1910 0.027 Uiso 1 1 calc R
H10B H 0.9174 0.4730 0.0911 0.027 Uiso 1 1 calc R
H10C H 0.9740 0.3895 0.1958 0.027 Uiso 1 1 calc R
C11 C 0.2943(3) 0.4781(3) 0.52354(19) 0.0159(5) Uani 1 1 d .
C12 C 0.1499(3) 0.5475(3) 0.5534(2) 0.0215(6) Uani 1 1 d .
H12A H 0.1096 0.5521 0.6195 0.026 Uiso 1 1 calc R
C13 C 0.0793(3) 0.6071(3) 0.4678(2) 0.0193(6) Uani 1 1 d .
H13A H -0.0205 0.6615 0.4628 0.023 Uiso 1 1 calc R
C14 C 0.1562(3) 0.6085(3) 0.28736(19) 0.0127(5) Uani 1 1 d .
C15 C 0.0303(3) 0.7259(3) 0.25921(19) 0.0153(5) Uani 1 1 d .
H15A H -0.0361 0.7798 0.3097 0.018 Uiso 1 1 calc R
C16 C -0.0006(3) 0.7662(3) 0.1600(2) 0.0159(5) Uani 1 1 d .
C17 C 0.0978(3) 0.6851(3) 0.08676(19) 0.0155(5) Uani 1 1 d .
H17A H 0.0787 0.7101 0.0181 0.019 Uiso 1 1 calc R
C18 C 0.2229(3) 0.5687(3) 0.11380(19) 0.0148(5) Uani 1 1 d .
H18A H 0.2883 0.5145 0.0630 0.018 Uiso 1 1 calc R
C19 C 0.2552(3) 0.5291(3) 0.21313(19) 0.0120(5) Uani 1 1 d .
C20 C -0.1356(3) 0.8954(3) 0.1315(2) 0.0230(6) Uani 1 1 d .
H20A H -0.1742 0.9559 0.1881 0.035 Uiso 1 1 calc R
H20B H -0.2048 0.8685 0.1140 0.035 Uiso 1 1 calc R
H20C H -0.1157 0.9460 0.0741 0.035 Uiso 1 1 calc R
C21 C 0.4888(3) 0.0119(3) 0.1540(2) 0.0173(5) Uani 1 1 d .
C22 C 0.2929(3) 0.2590(3) 0.09167(19) 0.0139(5) Uani 1 1 d .
C23 C 0.5680(3) 0.1998(3) 0.08073(19) 0.0139(5) Uani 1 1 d .
C24 C 0.5964(3) -0.0822(3) 0.3818(2) 0.0196(6) Uani 1 1 d .
H24A H 0.4934 -0.0419 0.3800 0.029 Uiso 1 1 calc R
H24B H 0.6291 -0.1397 0.4440 0.029 Uiso 1 1 calc R
H24C H 0.6422 -0.1405 0.3246 0.029 Uiso 1 1 calc R
C25 C 0.4209(3) 0.3945(3) 0.58484(19) 0.0180(5) Uani 1 1 d .
H25A H 0.4861 0.3082 0.5521 0.027 Uiso 1 1 calc R
H25B H 0.3908 0.3713 0.6513 0.027 Uiso 1 1 calc R
H25C H 0.4691 0.4493 0.5913 0.027 Uiso 1 1 calc R
O1S O 0.0244(2) 0.0262(2) 0.32222(18) 0.0369(6) Uani 1 1 d .
C1S C 0.1273(3) -0.0239(3) 0.2659(2) 0.0216(6) Uani 1 1 d .
C2S C 0.2667(3) -0.1401(3) 0.3003(2) 0.0253(6) Uani 1 1 d .
H2SA H 0.2517 -0.1826 0.3643 0.038 Uiso 1 1 calc R
H2SB H 0.3307 -0.1024 0.3087 0.038 Uiso 1 1 calc R
H2SC H 0.3089 -0.2110 0.2504 0.038 Uiso 1 1 calc R
C3S C 0.1234(3) 0.0274(3) 0.1587(2) 0.0291(7) Uani 1 1 d .
H3SA H 0.0257 0.0949 0.1427 0.044 Uiso 1 1 calc R
H3SB H 0.1593 -0.0518 0.1159 0.044 Uiso 1 1 calc R
H3SC H 0.1828 0.0726 0.1472 0.044 Uiso 1 1 calc R

loop_
_atom_site_aniso_label
_atom_site_aniso_U_11
_atom_site_aniso_U_22
_atom_site_aniso_U_33
_atom_site_aniso_U_23
_atom_site_aniso_U_13
_atom_site_aniso_U_12
Re1 0.00973(7) 0.00870(7) 0.01023(7) 0.00002(4) 0.00019(4) -0.00402(5)
Br1 0.01504(13) 0.01665(14) 0.01612(14) 0.00084(10) 0.00262(10) -0.00815(11)
O1 0.0273(11) 0.0146(11) 0.0338(11) -0.0071(8) 0.0011(9) -0.0106(9)
O2 0.0178(9) 0.0238(10) 0.0199(10) 0.0012(8) -0.0052(8) -0.0104(8)
O3 0.0172(9) 0.0163(10) 0.0203(10) 0.0032(7) 0.0006(8) -0.0062(8)
N1 0.0119(10) 0.0110(11) 0.0135(10) 0.0000(8) -0.0004(8) -0.0054(9)
N2 0.0115(10) 0.0113(11) 0.0139(10) 0.0009(8) -0.0009(8) -0.0058(9)
N3 0.0145(10) 0.0137(11) 0.0135(11) -0.0001(8) -0.0015(8) -0.0061(9)
N4 0.0112(10) 0.0149(11) 0.0138(11) -0.0018(8) -0.0013(8) -0.0057(9)
N5 0.0131(10) 0.0099(11) 0.0089(11) -0.0009(8) 0.0009(8) -0.0050(9)
C1 0.0138(12) 0.0123(13) 0.0132(12) 0.0036(9) 0.0025(9) -0.0038(10)
C2 0.0147(12) 0.0168(13) 0.0158(13) 0.0061(10) -0.0019(10) -0.0055(11)
C3 0.0143(12) 0.0185(14) 0.0157(13) 0.0020(10) -0.0030(10) -0.0076(11)
C4 0.0145(12) 0.0112(12) 0.0095(11) -0.0017(9) 0.0017(9) -0.0062(10)
C5 0.0133(12) 0.0129(13) 0.0109(12) -0.0010(9) 0.0011(9) -0.0055(10)
C6 0.0166(12) 0.0152(13) 0.0091(12) -0.0028(9) 0.0023(9) -0.0084(11)
C7 0.0191(12) 0.0115(12) 0.0099(12) -0.0005(9) 0.0008(9) -0.0074(11)
C8 0.0139(12) 0.0106(12) 0.0100(11) -0.0019(9) 0.0007(9) -0.0028(10)
C9 0.0118(11) 0.0115(12) 0.0103(11) -0.0031(9) 0.0010(9) -0.0046(10)
C10 0.0180(13) 0.0209(14) 0.0177(13) 0.0009(10) 0.0004(10) -0.0124(11)
C11 0.0204(13) 0.0165(13) 0.0143(12) -0.0034(10) 0.0010(10) -0.0114(11)
C12 0.0236(14) 0.0289(16) 0.0134(13) -0.0033(11) 0.0037(11) -0.0140(13)
C13 0.0132(12) 0.0267(15) 0.0161(13) -0.0036(11) 0.0038(10) -0.0086(12)
C14 0.0129(12) 0.0148(13) 0.0130(12) 0.0000(9) -0.0002(9) -0.0090(10)
C15 0.0125(12) 0.0144(13) 0.0183(13) -0.0043(10) 0.0013(10) -0.0057(11)
C16 0.0143(12) 0.0153(13) 0.0190(13) -0.0003(10) -0.0029(10) -0.0076(11)
C17 0.0161(12) 0.0163(13) 0.0141(12) 0.0018(10) -0.0038(10) -0.0079(11)
C18 0.0158(12) 0.0155(13) 0.0142(12) -0.0019(10) 0.0013(10) -0.0085(11)
C19 0.0110(11) 0.0089(12) 0.0167(12) -0.0004(9) -0.0001(9) -0.0054(10)
C20 0.0158(13) 0.0208(15) 0.0238(15) -0.0013(11) -0.0051(11) -0.0015(12)
C21 0.0138(12) 0.0179(15) 0.0194(14) 0.0001(11) -0.0015(10) -0.0069(11)
C22 0.0139(12) 0.0130(13) 0.0144(12) -0.0017(10) 0.0023(10) -0.0063(10)
C23 0.0150(12) 0.0069(12) 0.0148(13) -0.0024(9) -0.0063(11) -0.0003(10)
C24 0.0221(13) 0.0155(14) 0.0212(14) 0.0060(10) -0.0038(11) -0.0098(11)
C25 0.0210(13) 0.0197(14) 0.0136(12) -0.0008(10) -0.0018(10) -0.0100(12)
O1S 0.0272(12) 0.0316(13) 0.0360(13) 0.0016(10) 0.0124(10) -0.0044(10)
C1S 0.0215(14) 0.0168(14) 0.0288(15) -0.0041(11) 0.0024(12) -0.0110(12)
C2S 0.0234(14) 0.0210(15) 0.0322(16) -0.0034(12) -0.0031(12) -0.0106(13)
C3S 0.0303(16) 0.0285(17) 0.0279(16) -0.0008(13) -0.0005(13) -0.0140(14)

loop_
_atom_type_symbol
_atom_type_description
_atom_type_scat_dispersion_real
_atom_type_scat_dispersion_imag
_atom_type_scat_source
C C 0.0181 0.0091 'International Tables Vol C Tables 4.2.6.8 and 6.1.1.4'
H H 0.0000 0.0000 'International Tables Vol C Tables 4.2.6.8 and 6.1.1.4'
N N 0.0311 0.0180 'International Tables Vol C Tables 4.2.6.8 and 6.1.1.4'
O O 0.0492 0.0322 'International Tables Vol C Tables 4.2.6.8 and 6.1.1.4'
Br Br -0.6763 1.2805 'International Tables Vol C Tables 4.2.6.8 and 6.1.1.4'
Re Re -5.2083 5.8923 'International Tables Vol C Tables 4.2.6.8 and 6.1.1.4'

loop_
_geom_angle_atom_site_label_1
_geom_angle_atom_site_label_2
_geom_angle_atom_site_label_3
_geom_angle
C21 Re1 C22 85.90(11)
C21 Re1 C23 88.03(11)
C22 Re1 C23 89.42(10)
C21 Re1 N1 96.85(10)
C22 Re1 N1 175.32(9)
C23 Re1 N1 94.44(9)
C21 Re1 N5 174.76(9)
C22 Re1 N5 99.31(9)
C23 Re1 N5 92.56(9)
N1 Re1 N5 77.91(8)
C21 Re1 Br1 97.60(8)
C22 Re1 Br1 89.65(7)
C23 Re1 Br1 174.22(7)
N1 Re1 Br1 86.24(5)
N5 Re1 Br1 81.96(5)
C1 N1 N2 105.1(2)
C1 N1 Re1 132.42(17)
N2 N1 Re1 122.25(15)
C3 N2 N1 110.7(2)
C3 N2 C4 125.8(2)
N1 N2 C4 122.9(2)
C11 N3 N4 105.6(2)
C13 N4 N3 110.6(2)
C13 N4 C14 128.2(2)
N3 N4 C14 121.2(2)
C19 N5 C9 115.32(19)
C19 N5 Re1 118.00(15)
C9 N5 Re1 109.92(14)
C19 N5 H5N 108(2)
C9 N5 H5N 104(2)
Re1 N5 H5N 99(2)
N1 C1 C2 110.4(2)
N1 C1 C24 122.7(2)
C2 C1 C24 126.9(2)
C3 C2 C1 106.2(2)
C3 C2 H2A 126.9
C1 C2 H2A 126.9
N2 C3 C2 107.6(2)
N2 C3 H3A 126.2
C2 C3 H3A 126.2
C5 C4 C9 121.4(2)
C5 C4 N2 117.4(2)
C9 C4 N2 121.2(2)
C6 C5 C4 120.6(2)
C6 C5 H5A 119.7
C4 C5 H5A 119.7
C5 C6 C7 117.7(2)
C5 C6 C10 121.2(2)
C7 C6 C10 121.1(2)
C8 C7 C6 121.8(2)
C8 C7 H7A 119.1
C6 C7 H7A 119.1
C7 C8 C9 120.5(2)
C7 C8 H8A 119.7
C9 C8 H8A 119.7
C8 C9 C4 118.0(2)
C8 C9 N5 124.0(2)
C4 C9 N5 117.9(2)
C6 C10 H10A 109.5
C6 C10 H10B 109.5
H10A C10 H10B 109.5
C6 C10 H10C 109.5
H10A C10 H10C 109.5
H10B C10 H10C 109.5
N3 C11 C12 110.8(2)
N3 C11 C25 119.4(2)
C12 C11 C25 129.8(2)
C13 C12 C11 105.7(2)
C13 C12 H12A 127.1
C11 C12 H12A 127.1
N4 C13 C12 107.3(2)
N4 C13 H13A 126.4
C12 C13 H13A 126.4
C15 C14 C19 119.3(2)
C15 C14 N4 118.1(2)
C19 C14 N4 122.6(2)
C16 C15 C14 121.9(2)
C16 C15 H15A 119.0
C14 C15 H15A 119.0
C15 C16 C17 118.2(2)
C15 C16 C20 120.9(2)
C17 C16 C20 120.9(2)
C18 C17 C16 120.3(2)
C18 C17 H17A 119.9
C16 C17 H17A 119.9
C17 C18 C19 121.7(2)
C17 C18 H18A 119.2
C19 C18 H18A 119.2
C18 C19 C14 118.5(2)
C18 C19 N5 119.4(2)
C14 C19 N5 122.0(2)
C16 C20 H20A 109.5
C16 C20 H20B 109.5
H20A C20 H20B 109.5
C16 C20 H20C 109.5
H20A C20 H20C 109.5
H20B C20 H20C 109.5
O1 C21 Re1 177.4(2)
O2 C22 Re1 177.7(2)
O3 C23 Re1 178.7(2)
C1 C24 H24A 109.5
C1 C24 H24B 109.5
H24A C24 H24B 109.5
C1 C24 H24C 109.5
H24A C24 H24C 109.5
H24B C24 H24C 109.5
C11 C25 H25A 109.5
C11 C25 H25B 109.5
H25A C25 H25B 109.5
C11 C25 H25C 109.5
H25A C25 H25C 109.5
H25B C25 H25C 109.5
O1S C1S C3S 121.9(3)
O1S C1S C2S 121.6(3)
C3S C1S C2S 116.6(3)
C1S C2S H2SA 109.5
C1S C2S H2SB 109.5
H2SA C2S H2SB 109.5
C1S C2S H2SC 109.5
H2SA C2S H2SC 109.5
H2SB C2S H2SC 109.5
C1S C3S H3SA 109.5
C1S C3S H3SB 109.5
H3SA C3S H3SB 109.5
C1S C3S H3SC 109.5
H3SA C3S H3SC 109.5
H3SB C3S H3SC 109.5

loop_
_geom_bond_atom_site_label_1
_geom_bond_atom_site_label_2
_geom_bond_distance
Re1 C21 1.915(3)
Re1 C22 1.922(3)
Re1 C23 1.932(3)
Re1 N1 2.198(2)
Re1 N5 2.268(2)
Re1 Br1 2.6312(3)
O1 C21 1.147(3)
O2 C22 1.147(3)
O3 C23 1.113(3)
N1 C1 1.348(3)
N1 N2 1.378(3)
N2 C3 1.352(3)
N2 C4 1.428(3)
N3 C11 1.326(3)
N3 N4 1.374(3)
N4 C13 1.359(3)
N4 C14 1.418(3)
N5 C19 1.456(3)
N5 C9 1.459(3)
N5 H5N 0.80(3)
C1 C2 1.397(4)
C1 C24 1.493(4)
C2 C3 1.366(4)
C2 H2A 0.9500
C3 H3A 0.9500
C4 C5 1.396(3)
C4 C9 1.396(3)
C5 C6 1.394(4)
C5 H5A 0.9500
C6 C7 1.400(4)
C6 C10 1.509(3)
C7 C8 1.389(4)
C7 H7A 0.9500
C8 C9 1.392(4)
C8 H8A 0.9500
C10 H10A 0.9800
C10 H10B 0.9800
C10 H10C 0.9800
C11 C12 1.404(4)
C11 C25 1.493(4)
C12 C13 1.366(4)
C12 H12A 0.9500
C13 H13A 0.9500
C14 C15 1.396(4)
C14 C19 1.403(4)
C15 C16 1.383(4)
C15 H15A 0.9500
C16 C17 1.397(4)
C16 C20 1.507(4)
C17 C18 1.382(4)
C17 H17A 0.9500
C18 C19 1.386(4)
C18 H18A 0.9500
C20 H20A 0.9800
C20 H20B 0.9800
C20 H20C 0.9800
C24 H24A 0.9800
C24 H24B 0.9800
C24 H24C 0.9800
C25 H25A 0.9800
C25 H25B 0.9800
C25 H25C 0.9800
O1S C1S 1.204(4)
C1S C3S 1.496(4)
C1S C2S 1.501(4)
C2S H2SA 0.9800
C2S H2SB 0.9800
C2S H2SC 0.9800
C3S H3SA 0.9800
C3S H3SB 0.9800
C3S H3SC 0.9800

loop_
_geom_hbond_atom_site_label_D
_geom_hbond_atom_site_label_H
_geom_hbond_atom_site_label_A
_geom_hbond_distance_DH
_geom_hbond_distance_HA
_geom_hbond_distance_DA
_geom_hbond_angle_DHA
N5 H5N N3 0.80(3) 2.03(3) 2.698(3) 141(3)

loop_
_geom_torsion_atom_site_label_1
_geom_torsion_atom_site_label_2
_geom_torsion_atom_site_label_3
_geom_torsion_atom_site_label_4
_geom_torsion
C21 Re1 N1 C1 -38.1(2)
C22 Re1 N1 C1 87.7(11)
C23 Re1 N1 C1 -126.7(2)
N5 Re1 N1 C1 141.6(2)
Br1 Re1 N1 C1 59.1(2)
C21 Re1 N1 N2 147.82(19)
C22 Re1 N1 N2 -86.3(11)
C23 Re1 N1 N2 59.28(19)
N5 Re1 N1 N2 -32.39(18)
Br1 Re1 N1 N2 -114.96(17)
C1 N1 N2 C3 -0.2(3)
Re1 N1 N2 C3 175.26(16)
C1 N1 N2 C4 171.8(2)
Re1 N1 N2 C4 -12.8(3)
C11 N3 N4 C13 0.1(3)
C11 N3 N4 C14 -178.0(2)
C21 Re1 N5 C19 -158.4(10)
C22 Re1 N5 C19 15.44(19)
C23 Re1 N5 C19 105.27(18)
N1 Re1 N5 C19 -160.73(18)
Br1 Re1 N5 C19 -72.88(17)
C21 Re1 N5 C9 66.5(10)
C22 Re1 N5 C9 -119.62(17)
C23 Re1 N5 C9 -29.79(17)
N1 Re1 N5 C9 64.21(16)
Br1 Re1 N5 C9 152.06(16)
N2 N1 C1 C2 0.1(3)
Re1 N1 C1 C2 -174.67(17)
N2 N1 C1 C24 -177.9(2)
Re1 N1 C1 C24 7.3(4)
N1 C1 C2 C3 0.0(3)
C24 C1 C2 C3 177.9(3)
N1 N2 C3 C2 0.2(3)
C4 N2 C3 C2 -171.5(2)
C1 C2 C3 N2 -0.1(3)
C3 N2 C4 C5 34.1(4)
N1 N2 C4 C5 -136.6(2)
C3 N2 C4 C9 -143.3(3)
N1 N2 C4 C9 46.0(3)
C9 C4 C5 C6 1.9(4)
N2 C4 C5 C6 -175.5(2)
C4 C5 C6 C7 -1.8(4)
C4 C5 C6 C10 177.6(2)
C5 C6 C7 C8 0.1(4)
C10 C6 C7 C8 -179.3(2)
C6 C7 C8 C9 1.4(4)
C7 C8 C9 C4 -1.3(4)
C7 C8 C9 N5 179.3(2)
C5 C4 C9 C8 -0.4(4)
N2 C4 C9 C8 176.9(2)
C5 C4 C9 N5 179.1(2)
N2 C4 C9 N5 -3.6(3)
C19 N5 C9 C8 -15.0(3)
Re1 N5 C9 C8 121.4(2)
C19 N5 C9 C4 165.6(2)
Re1 N5 C9 C4 -58.0(2)
N4 N3 C11 C12 -0.1(3)
N4 N3 C11 C25 179.8(2)
N3 C11 C12 C13 0.1(3)
C25 C11 C12 C13 -179.8(3)
N3 N4 C13 C12 0.0(3)
C14 N4 C13 C12 177.9(2)
C11 C12 C13 N4 0.0(3)
C13 N4 C14 C15 24.7(4)
N3 N4 C14 C15 -157.7(2)
C13 N4 C14 C19 -155.1(3)
N3 N4 C14 C19 22.6(3)
C19 C14 C15 C16 0.5(4)
N4 C14 C15 C16 -179.2(2)
C14 C15 C16 C17 0.5(4)
C14 C15 C16 C20 -178.5(2)
C15 C16 C17 C18 -0.5(4)
C20 C16 C17 C18 178.4(2)
C16 C17 C18 C19 -0.4(4)
C17 C18 C19 C14 1.3(4)
C17 C18 C19 N5 -177.9(2)
C15 C14 C19 C18 -1.4(4)
N4 C14 C19 C18 178.3(2)
C15 C14 C19 N5 177.9(2)
N4 C14 C19 N5 -2.4(4)
C9 N5 C19 C18 71.5(3)
Re1 N5 C19 C18 -61.2(3)
C9 N5 C19 C14 -107.8(3)
Re1 N5 C19 C14 119.5(2)
C22 Re1 C21 O1 46(5)
C23 Re1 C21 O1 -43(5)
N1 Re1 C21 O1 -138(5)
N5 Re1 C21 O1 -140(5)
Br1 Re1 C21 O1 135(5)
C21 Re1 C22 O2 8(5)
C23 Re1 C22 O2 97(5)
N1 Re1 C22 O2 -118(5)
N5 Re1 C22 O2 -171(5)
Br1 Re1 C22 O2 -89(5)
C21 Re1 C23 O3 85(9)
C22 Re1 C23 O3 -1(9)
N1 Re1 C23 O3 -178(100)
N5 Re1 C23 O3 -100(9)
Br1 Re1 C23 O3 -81(10)
